data_7101195
loop_
_publ_author_name
'Dirk Walther'
'Reinald Fischer'
'Helmar Gorls'
'Jens Langer'
'Astrid Malassa'
'Gavin Vaughan'

_publ_section_title
;
A Key Step of the Formation of Acrylic Acid from CO~2~ and
Ethylene: The Transformation of a Nickelalactone into a
Nickel-acrylate Complex
;
_journal_issue 23
_journal_name_full 'Chemical Communications'
_journal_paper_doi 10.1039/b603540j
_journal_year 2006
_chemical_formula_sum 'C19 H22 N2 Ni O3'
_chemical_formula_weight 385.10
_chemical_name_systematic
;
?
;
_space_group_IT_number 14
_symmetry_cell_setting monoclinic
_symmetry_space_group_name_Hall '-P 2yn'
_symmetry_space_group_name_H-M 'P 1 21/n 1'
_atom_sites_solution_hydrogens geom
_atom_sites_solution_primary direct
_atom_sites_solution_secondary difmap
_audit_creation_method SHELXL-97
_cell_angle_alpha 90.00
_cell_angle_beta 96.718(2)
_cell_angle_gamma 90.00
_cell_formula_units_Z 4
_cell_length_a 8.6500(3)
_cell_length_b 14.8065(6)
_cell_length_c 13.6843(6)
_cell_measurement_temperature 183(2)
_cell_volume 1740.60(12)
_computing_cell_refinement DENZO
_computing_data_collection COLLECT
_computing_data_reduction DENZO
_computing_molecular_graphics SHELXTL/PC
_computing_publication_material SHELXL-97
_computing_structure_refinement 'SHELXL-97 (Sheldrick, 1997)'
_computing_structure_solution 'SHELXS-97 (Sheldrick, 1990)'
_diffrn_ambient_temperature 183(2)
_diffrn_measured_fraction_theta_full 0.993
_diffrn_measured_fraction_theta_max 0.993
_diffrn_measurement_device_type KappaCCD
_diffrn_measurement_method 'phi- + omega-scan'
_diffrn_radiation_monochromator graphite
_diffrn_radiation_source 'fine-focus sealed tube'
_diffrn_radiation_type MoK\a
_diffrn_radiation_wavelength 0.71073
_diffrn_reflns_av_R_equivalents 0.0754
_diffrn_reflns_av_sigmaI/netI 0.0957
_diffrn_reflns_limit_h_max 11
_diffrn_reflns_limit_h_min -11
_diffrn_reflns_limit_k_max 19
_diffrn_reflns_limit_k_min -17
_diffrn_reflns_limit_l_max 17
_diffrn_reflns_limit_l_min -17
_diffrn_reflns_number 6956
_diffrn_reflns_theta_full 27.53
_diffrn_reflns_theta_max 27.53
_diffrn_reflns_theta_min 4.04
_exptl_absorpt_coefficient_mu 1.135
_exptl_absorpt_correction_type none
_exptl_crystal_colour orange
_exptl_crystal_density_diffrn 1.470
_exptl_crystal_density_method 'not measured'
_exptl_crystal_description prism
_exptl_crystal_F_000 808
_exptl_crystal_size_max 0.10
_exptl_crystal_size_mid 0.08
_exptl_crystal_size_min 0.06
_refine_diff_density_max 1.058
_refine_diff_density_min -0.888
_refine_diff_density_rms 0.132
_refine_ls_extinction_method none
_refine_ls_goodness_of_fit_ref 1.084
_refine_ls_hydrogen_treatment mixed
_refine_ls_matrix_type full
_refine_ls_number_parameters 230
_refine_ls_number_reflns 3972
_refine_ls_number_restraints 0
_refine_ls_restrained_S_all 1.084
_refine_ls_R_factor_all 0.0969
_refine_ls_R_factor_gt 0.0631
_refine_ls_shift/su_max 0.001
_refine_ls_shift/su_mean 0.000
_refine_ls_structure_factor_coef Fsqd
_refine_ls_weighting_details 'calc w=1/[\s^2^(Fo^2^)+(0.0927P)^2^+0.0000P] where P=(Fo^2^+2Fc^2^)/3'
_refine_ls_weighting_scheme calc
_refine_ls_wR_factor_gt 0.1531
_refine_ls_wR_factor_ref 0.1722
_reflns_number_gt 2775
_reflns_number_total 3972
_reflns_threshold_expression >2sigma(I)
_cod_data_source_file b603540j.txt
_cod_depositor_comments
;
The following automatic conversions were performed:
'_exptl_absorpt_correction_type' value 'NONE' changed to 'none' according
to '/home/saulius/struct/CIF-dictionaries/cif_core.dic' dictionary named
'cif_core.dic' version 2.4.1 from 2010-06-29.

Automatic conversion script
Id: cif_fix_enum 1527 2010-12-29 10:47:43Z saulius 
;
_cod_original_sg_symbol_H-M P2(1)/n
_cod_database_code 7101195

loop_
_symmetry_equiv_pos_as_xyz
'x, y, z'
'-x+1/2, y+1/2, -z+1/2'
'-x, -y, -z'
'x-1/2, -y-1/2, z-1/2'

loop_
_atom_site_label
_atom_site_type_symbol
_atom_site_fract_x
_atom_site_fract_y
_atom_site_fract_z
_atom_site_U_iso_or_equiv
_atom_site_adp_type
_atom_site_occupancy
_atom_site_symmetry_multiplicity
_atom_site_calc_flag
_atom_site_refinement_flags
Ni Ni 0.11756(5) 0.60347(3) 0.75258(3) 0.02650(19) Uani 1 1 d .
O1 O -0.0697(3) 0.6617(2) 0.76349(19) 0.0342(6) Uani 1 1 d .
O2 O -0.3031(3) 0.6972(3) 0.6888(2) 0.0525(9) Uani 1 1 d .
N1 N 0.3034(3) 0.5333(2) 0.7495(2) 0.0298(7) Uani 1 1 d .
N2 N 0.1677(3) 0.5930(2) 0.8989(2) 0.0282(7) Uani 1 1 d .
C1 C 0.0415(5) 0.5944(3) 0.6145(3) 0.0323(8) Uani 1 1 d .
H1A H 0.0817 0.6449 0.5773 0.039 Uiso 1 1 calc R
H1B H 0.0752 0.5367 0.5870 0.039 Uiso 1 1 calc R
C2 C -0.1348(5) 0.5985(3) 0.6079(3) 0.0393(9) Uani 1 1 d .
H2A H -0.1783 0.6240 0.5437 0.047 Uiso 1 1 calc R
H2B H -0.1777 0.5370 0.6137 0.047 Uiso 1 1 calc R
C3 C -0.1777(5) 0.6570(3) 0.6903(3) 0.0343(9) Uani 1 1 d .
C4 C 0.3951(4) 0.5164(3) 0.6786(3) 0.0340(9) Uani 1 1 d .
C5 C 0.4999(5) 0.4433(3) 0.6882(3) 0.0419(10) Uani 1 1 d .
H5A H 0.5623 0.4315 0.6369 0.050 Uiso 1 1 calc R
C6 C 0.5140(5) 0.3892(3) 0.7689(4) 0.0433(10) Uani 1 1 d .
H6A H 0.5818 0.3386 0.7725 0.052 Uiso 1 1 calc R
C7 C 0.4276(5) 0.4087(3) 0.8471(3) 0.0365(9) Uani 1 1 d .
C8 C 0.4405(5) 0.3611(3) 0.9387(4) 0.0442(11) Uani 1 1 d .
H8A H 0.5046 0.3089 0.9469 0.053 Uiso 1 1 calc R
C9 C 0.3634(5) 0.3888(3) 1.0140(4) 0.0442(11) Uani 1 1 d .
H9A H 0.3715 0.3546 1.0731 0.053 Uiso 1 1 calc R
C10 C 0.2696(5) 0.4691(3) 1.0055(3) 0.0376(9) Uani 1 1 d .
C11 C 0.1978(5) 0.5075(3) 1.0822(3) 0.0436(11) Uani 1 1 d .
H11A H 0.2006 0.4772 1.1436 0.052 Uiso 1 1 calc R
C12 C 0.1238(5) 0.5889(3) 1.0682(3) 0.0406(10) Uani 1 1 d .
H12A H 0.0810 0.6170 1.1214 0.049 Uiso 1 1 calc R
C13 C 0.1103(4) 0.6315(3) 0.9748(3) 0.0330(9) Uani 1 1 d .
C14 C 0.2495(4) 0.5144(3) 0.9148(3) 0.0293(8) Uani 1 1 d .
C15 C 0.3266(4) 0.4834(3) 0.8352(3) 0.0305(8) Uani 1 1 d .
C16 C 0.3912(5) 0.5770(3) 0.5912(3) 0.0420(10) Uani 1 1 d .
H16A H 0.3130 0.6243 0.5954 0.063 Uiso 1 1 calc R
H16B H 0.3642 0.5416 0.5310 0.063 Uiso 1 1 calc R
H16C H 0.4937 0.6047 0.5897 0.063 Uiso 1 1 calc R
C17 C 0.0344(5) 0.7225(3) 0.9624(3) 0.0387(9) Uani 1 1 d .
H17A H 0.0336 0.7425 0.8941 0.058 Uiso 1 1 calc R
H17B H 0.0927 0.7660 1.0064 0.058 Uiso 1 1 calc R
H17C H -0.0728 0.7185 0.9786 0.058 Uiso 1 1 calc R
O3 O -0.3243(4) 0.8126(3) 0.8486(3) 0.0660(11) Uani 1 1 d .
C18 C -0.4727(6) 0.8521(4) 0.8375(4) 0.0557(13) Uani 1 1 d .
H18A H -0.4758 0.8988 0.7855 0.067 Uiso 1 1 calc R
H18B H -0.4887 0.8830 0.8997 0.067 Uiso 1 1 calc R
C19 C -0.6003(6) 0.7901(5) 0.8124(6) 0.0780(19) Uani 1 1 d .
H19A H -0.6989 0.8233 0.8067 0.117 Uiso 1 1 calc R
H19B H -0.6002 0.7442 0.8641 0.117 Uiso 1 1 calc R
H19C H -0.5883 0.7607 0.7496 0.117 Uiso 1 1 calc R
H1O3 H -0.319(6) 0.774(5) 0.794(5) 0.064(17) Uiso 1 1 d .

loop_
_atom_site_aniso_label
_atom_site_aniso_U_11
_atom_site_aniso_U_22
_atom_site_aniso_U_33
_atom_site_aniso_U_23
_atom_site_aniso_U_13
_atom_site_aniso_U_12
Ni 0.0316(3) 0.0221(3) 0.0255(3) -0.00024(19) 0.00178(18) 0.00057(18)
O1 0.0346(13) 0.0375(16) 0.0299(13) -0.0025(12) 0.0015(11) 0.0074(11)
O2 0.0404(16) 0.063(2) 0.0512(18) -0.0088(17) -0.0063(14) 0.0141(16)
N1 0.0287(15) 0.0258(16) 0.0337(16) 0.0005(14) -0.0013(13) -0.0026(12)
N2 0.0290(15) 0.0246(17) 0.0305(16) -0.0013(13) 0.0013(12) -0.0017(12)
C1 0.041(2) 0.030(2) 0.0261(17) -0.0015(15) 0.0020(15) -0.0002(15)
C2 0.040(2) 0.040(2) 0.037(2) -0.0025(18) -0.0043(17) 0.0005(17)
C3 0.038(2) 0.030(2) 0.034(2) 0.0039(17) 0.0017(16) 0.0030(16)
C4 0.0348(19) 0.032(2) 0.036(2) -0.0097(17) 0.0053(16) -0.0034(16)
C5 0.038(2) 0.036(2) 0.053(3) -0.015(2) 0.0112(19) -0.0037(18)
C6 0.034(2) 0.031(2) 0.063(3) -0.011(2) 0.002(2) 0.0018(17)
C7 0.035(2) 0.023(2) 0.051(2) -0.0012(18) 0.0000(18) -0.0002(15)
C8 0.041(2) 0.023(2) 0.065(3) 0.009(2) -0.009(2) -0.0008(17)
C9 0.044(2) 0.037(2) 0.049(3) 0.016(2) -0.005(2) -0.0076(19)
C10 0.038(2) 0.039(2) 0.034(2) 0.0077(18) -0.0019(17) -0.0080(17)
C11 0.044(2) 0.056(3) 0.030(2) 0.0150(19) 0.0003(17) -0.015(2)
C12 0.041(2) 0.054(3) 0.0280(19) -0.0007(19) 0.0051(17) -0.0067(19)
C13 0.0328(19) 0.039(2) 0.0271(18) -0.0034(16) 0.0041(15) -0.0064(16)
C14 0.0297(18) 0.0250(19) 0.0317(18) 0.0024(15) -0.0026(15) -0.0044(14)
C15 0.0291(18) 0.0232(19) 0.038(2) 0.0012(16) -0.0012(15) -0.0036(14)
C16 0.045(2) 0.046(3) 0.037(2) 0.0002(19) 0.0101(18) -0.0080(19)
C17 0.046(2) 0.035(2) 0.035(2) -0.0104(18) 0.0061(17) 0.0038(18)
O3 0.0485(19) 0.070(3) 0.081(3) -0.019(2) 0.0136(18) -0.0077(18)
C18 0.076(3) 0.044(3) 0.049(3) 0.002(2) 0.017(2) 0.012(2)
C19 0.042(3) 0.069(4) 0.122(6) 0.016(4) 0.005(3) 0.008(3)

loop_
_atom_type_symbol
_atom_type_description
_atom_type_scat_dispersion_real
_atom_type_scat_dispersion_imag
_atom_type_scat_source
C C 0.0033 0.0016 'International Tables Vol C Tables 4.2.6.8 and 6.1.1.4'
H H 0.0000 0.0000 'International Tables Vol C Tables 4.2.6.8 and 6.1.1.4'
N N 0.0061 0.0033 'International Tables Vol C Tables 4.2.6.8 and 6.1.1.4'
O O 0.0106 0.0060 'International Tables Vol C Tables 4.2.6.8 and 6.1.1.4'
Ni Ni 0.3393 1.1124 'International Tables Vol C Tables 4.2.6.8 and 6.1.1.4'

loop_
_geom_angle_atom_site_label_1
_geom_angle_atom_site_label_2
_geom_angle_atom_site_label_3
_geom_angle
O1 Ni N1 173.96(13)
O1 Ni C1 84.87(14)
N1 Ni C1 97.54(15)
O1 Ni N2 92.55(12)
N1 Ni N2 84.03(13)
C1 Ni N2 168.83(15)
C3 O1 Ni 118.2(2)
C4 N1 C15 118.3(3)
C4 N1 Ni 133.0(3)
C15 N1 Ni 108.1(2)
C13 N2 C14 118.4(3)
C13 N2 Ni 133.6(3)
C14 N2 Ni 105.8(2)
C2 C1 Ni 106.2(3)
C3 C2 C1 108.3(3)
O2 C3 O1 122.8(4)
O2 C3 C2 124.0(3)
O1 C3 C2 113.2(3)
N1 C4 C5 120.2(4)
N1 C4 C16 120.4(4)
C5 C4 C16 119.4(4)
C6 C5 C4 121.6(4)
C5 C6 C7 119.6(4)
C6 C7 C15 116.9(4)
C6 C7 C8 124.9(4)
C15 C7 C8 118.1(4)
C9 C8 C7 121.5(4)
C8 C9 C10 120.8(4)
C11 C10 C14 116.7(4)
C11 C10 C9 124.8(4)
C14 C10 C9 118.5(4)
C12 C11 C10 119.6(4)
C11 C12 C13 120.4(4)
N2 C13 C12 120.9(4)
N2 C13 C17 119.7(3)
C12 C13 C17 119.4(4)
N2 C14 C10 123.7(4)
N2 C14 C15 115.8(3)
C10 C14 C15 120.3(4)
N1 C15 C7 123.0(4)
N1 C15 C14 116.4(3)
C7 C15 C14 120.5(4)
O3 C18 C19 115.1(5)

loop_
_geom_bond_atom_site_label_1
_geom_bond_atom_site_label_2
_geom_bond_distance
Ni O1 1.857(3)
Ni N1 1.919(3)
Ni C1 1.932(4)
Ni N2 2.005(3)
O1 C3 1.289(4)
O2 C3 1.236(5)
N1 C4 1.347(5)
N1 C15 1.380(5)
N2 C13 1.330(5)
N2 C14 1.367(5)
C1 C2 1.518(6)
C2 C3 1.502(6)
C4 C5 1.408(6)
C4 C16 1.493(6)
C5 C6 1.358(7)
C6 C7 1.404(7)
C7 C15 1.408(5)
C7 C8 1.431(6)
C8 C9 1.355(7)
C9 C10 1.437(6)
C10 C11 1.401(7)
C10 C14 1.404(5)
C11 C12 1.368(7)
C12 C13 1.419(6)
C13 C17 1.499(6)
C14 C15 1.418(5)
O3 C18 1.403(6)
C18 C19 1.446(8)
